data_4074566
loop_
_publ_author_name
'Moore, Jennifer A.'
'Cowley, Alan H.'
'Gordon, John C.'

_publ_section_title
;
 Mediating Oxidation States in Decamethyleuropocene Complexes. The Role of
 the Diazabutadiene Fragment
;
_journal_issue 22
_journal_name_full Organometallics
_journal_page_first 5207
_journal_paper_doi 10.1021/om060793j
_journal_volume 25
_journal_year 2006
_chemical_formula_moiety 'C30 H50 Eu N2'
_chemical_formula_sum 'C30 H50 Eu N2'
_chemical_formula_weight 590.68
_space_group_IT_number 56
_symmetry_cell_setting orthorhombic
_symmetry_space_group_name_Hall '-P 2ab 2ac'
_symmetry_space_group_name_H-M 'P c c n'
_atom_sites_solution_hydrogens geom
_atom_sites_solution_primary direct
_atom_sites_solution_secondary difmap
_audit_creation_method
;
manual editing of the .cif file 
created by SHELXTL Ver. 6.10 
;
_cell_angle_alpha 90
_cell_angle_beta 90
_cell_angle_gamma 90
_cell_formula_units_Z 8
_cell_length_a 16.841(5)
_cell_length_b 22.372(5)
_cell_length_c 15.725(5)
_cell_measurement_temperature 153(2)
_cell_volume 5925(3)
_computing_cell_refinement 'Collect software, Nonius B.V. 1998'
_computing_data_collection 'Collect software, Nonius B.V. 1998'
_computing_data_reduction
;
DENZO and Scalepack (Otwinoski and Minor, 1997)
;
_computing_molecular_graphics 'XP SHELXTL/PC, Siemens Analytical'
_computing_structure_refinement 'XL SHELXTL/PC, Siemens Analytical'
_computing_structure_solution
;
SIR97 - Altomare A., Burla M.C., Camalli M., Cascarano G.L., Giacovazzo C., 
Guagliardi A., Moliterni A.G.G., Polidori G.,Spagna R.
;
_diffrn_ambient_temperature 153(2)
_diffrn_measured_fraction_theta_full 0.995
_diffrn_measured_fraction_theta_max 0.995
_diffrn_measurement_device_type 'Nonius Kappa CCD'
_diffrn_measurement_method \w-scan
_diffrn_radiation_monochromator graphite
_diffrn_radiation_source 'fine-focus sealed tube'
_diffrn_radiation_type MoK\a
_diffrn_radiation_wavelength 0.71069
_diffrn_reflns_av_R_equivalents 0.0350
_diffrn_reflns_av_sigmaI/netI 0.0499
_diffrn_reflns_limit_h_max 21
_diffrn_reflns_limit_h_min -21
_diffrn_reflns_limit_k_max 28
_diffrn_reflns_limit_k_min -28
_diffrn_reflns_limit_l_max 20
_diffrn_reflns_limit_l_min -20
_diffrn_reflns_number 12539
_diffrn_reflns_theta_full 27.50
_diffrn_reflns_theta_max 27.50
_diffrn_reflns_theta_min 2.99
_exptl_absorpt_coefficient_mu 2.136
_exptl_absorpt_correction_T_max 1.00
_exptl_absorpt_correction_T_min .926
_exptl_absorpt_correction_type multi-scan
_exptl_absorpt_process_details 'DENZO and Scalepack (Otwinoski and Minor, 1997)'
_exptl_crystal_colour purple
_exptl_crystal_density_diffrn 1.324
_exptl_crystal_density_method 'not measured'
_exptl_crystal_description Block
_exptl_crystal_F_000 2456
_exptl_crystal_size_max .31
_exptl_crystal_size_mid .31
_exptl_crystal_size_min .25
_refine_diff_density_max 1.859
_refine_diff_density_min -1.355
_refine_diff_density_rms 0.112
_refine_ls_extinction_method none
_refine_ls_goodness_of_fit_ref 1.028
_refine_ls_hydrogen_treatment constr
_refine_ls_matrix_type full
_refine_ls_number_parameters 314
_refine_ls_number_reflns 6783
_refine_ls_number_restraints 0
_refine_ls_restrained_S_all 1.028
_refine_ls_R_factor_all 0.0742
_refine_ls_R_factor_gt 0.0367
_refine_ls_shift/su_max 0.001
_refine_ls_shift/su_mean 0.000
_refine_ls_structure_factor_coef Fsqd
_refine_ls_weighting_details 'calc w=1/[\s^2^(Fo^2^)+(0.0392P)^2^+6.5053P] where P=(Fo^2^+2Fc^2^)/3'
_refine_ls_weighting_scheme calc
_refine_ls_wR_factor_gt 0.0782
_refine_ls_wR_factor_ref 0.0938
_reflns_number_gt 4323
_reflns_number_total 6783
_reflns_threshold_expression >2sigma(I)
_cod_data_source_file om060793jsi20060831_010133.cif
_cod_data_source_block Compound_4
_cod_depositor_comments
;
The following automatic conversions were performed:

'_symmetry_cell_setting' value 'Orthorhombic' changed to
'orthorhombic' according to
/home/saulius/struct/CIF-dictionaries/cif_core.dic dictionary named
'cif_core.dic' version 2.4.1 from 2010-06-29.

Automatic conversion script
Id: cif_fix_values 1715 2011-07-08 13:25:40Z adriana 
;
_cod_original_sg_symbol_Hall -P2ab2ac
_cod_original_sg_symbol_H-M Pccn
_cod_database_code 4074566

loop_
_symmetry_equiv_pos_as_xyz
'x, y, z'
'-x+1/2, -y+1/2, z'
'x+1/2, -y, -z+1/2'
'-x, y+1/2, -z+1/2'
'-x, -y, -z'
'x-1/2, y-1/2, -z'
'-x-1/2, y, z-1/2'
'x, -y-1/2, z-1/2'

loop_
_atom_site_label
_atom_site_type_symbol
_atom_site_fract_x
_atom_site_fract_y
_atom_site_fract_z
_atom_site_U_iso_or_equiv
_atom_site_adp_type
_atom_site_occupancy
_atom_site_symmetry_multiplicity
_atom_site_calc_flag
_atom_site_refinement_flags
C1 C -0.1531(4) 0.0755(2) 0.1403(3) 0.076(2) Uani 1 1 d .
H2 H -0.1920 0.0743 0.0966 0.091 Uiso 1 1 calc R
C2 C -0.1570(4) 0.0307(2) 0.2096(3) 0.075(2) Uani 1 1 d .
H1 H -0.1990 0.0023 0.2100 0.090 Uiso 1 1 calc R
C3 C -0.1006(3) 0.15701(16) 0.0639(2) 0.0300(9) Uani 1 1 d .
C4 C -0.0988(3) 0.12383(18) -0.0203(2) 0.0444(11) Uani 1 1 d .
H4A H -0.0530 0.0968 -0.0214 0.067 Uiso 1 1 calc R
H4B H -0.0945 0.1526 -0.0670 0.067 Uiso 1 1 calc R
H4C H -0.1478 0.1006 -0.0267 0.067 Uiso 1 1 calc R
C5 C -0.1754(3) 0.19596(19) 0.0677(3) 0.0451(11) Uani 1 1 d .
H5A H -0.2222 0.1713 0.0561 0.068 Uiso 1 1 calc R
H5B H -0.1717 0.2278 0.0250 0.068 Uiso 1 1 calc R
H5C H -0.1801 0.2138 0.1244 0.068 Uiso 1 1 calc R
C6 C -0.0270(3) 0.19528(17) 0.0726(3) 0.0372(10) Uani 1 1 d .
H6A H -0.0279 0.2158 0.1277 0.056 Uiso 1 1 calc R
H6B H -0.0259 0.2250 0.0267 0.056 Uiso 1 1 calc R
H6C H 0.0203 0.1699 0.0690 0.056 Uiso 1 1 calc R
C7 C -0.1148(2) -0.01870(16) 0.3333(2) 0.0283(9) Uani 1 1 d .
C8 C -0.1932(3) -0.01129(19) 0.3801(3) 0.0423(11) Uani 1 1 d .
H8A H -0.1961 0.0289 0.4046 0.063 Uiso 1 1 calc R
H8B H -0.1968 -0.0411 0.4256 0.063 Uiso 1 1 calc R
H8C H -0.2373 -0.0169 0.3402 0.063 Uiso 1 1 calc R
C9 C -0.1113(3) -0.08083(17) 0.2923(3) 0.0453(12) Uani 1 1 d .
H9A H -0.1605 -0.0882 0.2607 0.068 Uiso 1 1 calc R
H9B H -0.1052 -0.1112 0.3367 0.068 Uiso 1 1 calc R
H9C H -0.0660 -0.0827 0.2533 0.068 Uiso 1 1 calc R
C10 C -0.0451(2) -0.01106(17) 0.3938(2) 0.0308(9) Uani 1 1 d .
H10A H 0.0047 -0.0167 0.3625 0.046 Uiso 1 1 calc R
H10B H -0.0488 -0.0408 0.4394 0.046 Uiso 1 1 calc R
H10C H -0.0464 0.0292 0.4183 0.046 Uiso 1 1 calc R
C11 C 0.1205(2) 0.07055(16) 0.1574(2) 0.0277(9) Uani 1 1 d .
C12 C 0.1175(2) 0.02942(16) 0.2260(2) 0.0264(8) Uani 1 1 d .
C13 C 0.1500(2) 0.05732(16) 0.2982(2) 0.0281(9) Uani 1 1 d .
C14 C 0.1733(2) 0.11584(16) 0.2750(2) 0.0287(9) Uani 1 1 d .
C15 C 0.1558(2) 0.12379(15) 0.1878(3) 0.0289(8) Uani 1 1 d .
C16 C 0.1021(3) 0.05445(18) 0.0661(2) 0.0394(10) Uani 1 1 d .
H16A H 0.1055 0.0904 0.0306 0.059 Uiso 1 1 calc R
H16B H 0.0483 0.0378 0.0626 0.059 Uiso 1 1 calc R
H16C H 0.1404 0.0247 0.0460 0.059 Uiso 1 1 calc R
C17 C 0.0977(3) -0.03614(16) 0.2160(3) 0.0362(10) Uani 1 1 d .
H17A H 0.1413 -0.0564 0.1866 0.054 Uiso 1 1 calc R
H17B H 0.0488 -0.0403 0.1828 0.054 Uiso 1 1 calc R
H17C H 0.0901 -0.0541 0.2723 0.054 Uiso 1 1 calc R
C18 C 0.1641(3) 0.02959(18) 0.3847(2) 0.0363(10) Uani 1 1 d .
H18A H 0.1231 0.0434 0.4244 0.055 Uiso 1 1 calc R
H18B H 0.2165 0.0415 0.4058 0.055 Uiso 1 1 calc R
H18C H 0.1616 -0.0141 0.3800 0.055 Uiso 1 1 calc R
C19 C 0.2209(3) 0.15804(19) 0.3298(3) 0.0454(12) Uani 1 1 d .
H19A H 0.2271 0.1963 0.3002 0.068 Uiso 1 1 calc R
H19B H 0.2733 0.1408 0.3408 0.068 Uiso 1 1 calc R
H19C H 0.1931 0.1645 0.3838 0.068 Uiso 1 1 calc R
C20 C 0.1805(3) 0.17722(18) 0.1349(3) 0.0476(12) Uani 1 1 d .
H20A H 0.1650 0.1707 0.0755 0.071 Uiso 1 1 calc R
H20B H 0.2382 0.1823 0.1384 0.071 Uiso 1 1 calc R
H20C H 0.1541 0.2132 0.1565 0.071 Uiso 1 1 calc R
C21 C 0.0099(2) 0.23221(15) 0.3605(2) 0.0279(9) Uani 1 1 d .
C22 C 0.0068(2) 0.18889(15) 0.4261(2) 0.0288(9) Uani 1 1 d .
C23 C -0.0692(2) 0.16363(15) 0.4269(2) 0.0270(9) Uani 1 1 d .
C24 C -0.1142(2) 0.19033(15) 0.3608(2) 0.0272(8) Uani 1 1 d .
C25 C -0.0649(2) 0.23340(15) 0.3208(2) 0.0279(9) Uani 1 1 d .
C26 C 0.0752(3) 0.27706(17) 0.3438(3) 0.0424(11) Uani 1 1 d .
H26A H 0.0925 0.2739 0.2844 0.064 Uiso 1 1 calc R
H26B H 0.1202 0.2689 0.3815 0.064 Uiso 1 1 calc R
H26C H 0.0552 0.3175 0.3545 0.064 Uiso 1 1 calc R
C27 C 0.0701(3) 0.17750(18) 0.4932(3) 0.0406(11) Uani 1 1 d .
H27A H 0.0458 0.1784 0.5498 0.061 Uiso 1 1 calc R
H27B H 0.1110 0.2085 0.4895 0.061 Uiso 1 1 calc R
H27C H 0.0942 0.1382 0.4835 0.061 Uiso 1 1 calc R
C28 C -0.1037(3) 0.12723(16) 0.4989(2) 0.0364(10) Uani 1 1 d .
H28A H -0.0649 0.0973 0.5173 0.055 Uiso 1 1 calc R
H28B H -0.1521 0.1071 0.4794 0.055 Uiso 1 1 calc R
H28C H -0.1165 0.1537 0.5466 0.055 Uiso 1 1 calc R
C29 C -0.2000(2) 0.17720(18) 0.3411(3) 0.0383(10) Uani 1 1 d .
H29A H -0.2082 0.1338 0.3393 0.057 Uiso 1 1 calc R
H29B H -0.2138 0.1946 0.2858 0.057 Uiso 1 1 calc R
H29C H -0.2338 0.1946 0.3853 0.057 Uiso 1 1 calc R
C30 C -0.0914(3) 0.28131(17) 0.2596(2) 0.0397(11) Uani 1 1 d .
H30A H -0.1026 0.3182 0.2910 0.060 Uiso 1 1 calc R
H30B H -0.1396 0.2681 0.2300 0.060 Uiso 1 1 calc R
H30C H -0.0493 0.2888 0.2179 0.060 Uiso 1 1 calc R
N1 N -0.1004(2) 0.11472(13) 0.13740(19) 0.0303(7) Uani 1 1 d .
N2 N -0.1059(2) 0.02929(13) 0.2677(2) 0.0307(8) Uani 1 1 d .
Eu1 Eu 0.003307(10) 0.120107(7) 0.271846(10) 0.02057(7) Uani 1 1 d .

loop_
_atom_site_aniso_label
_atom_site_aniso_U_11
_atom_site_aniso_U_22
_atom_site_aniso_U_33
_atom_site_aniso_U_23
_atom_site_aniso_U_13
_atom_site_aniso_U_12
C1 0.086(5) 0.079(4) 0.062(3) 0.037(3) -0.045(3) -0.054(3)
C2 0.084(4) 0.076(4) 0.065(3) 0.043(3) -0.040(3) -0.059(3)
C3 0.038(3) 0.0238(19) 0.0284(19) 0.0028(16) -0.0035(19) 0.0004(17)
C4 0.062(3) 0.040(2) 0.031(2) -0.0013(19) -0.003(2) 0.001(2)
C5 0.047(3) 0.044(2) 0.044(2) -0.002(2) -0.012(2) 0.008(2)
C6 0.042(3) 0.030(2) 0.040(2) 0.0094(19) 0.002(2) -0.0054(18)
C7 0.027(2) 0.0261(19) 0.032(2) 0.0079(16) -0.0026(17) -0.0071(16)
C8 0.029(3) 0.053(3) 0.044(2) 0.012(2) -0.006(2) -0.009(2)
C9 0.054(3) 0.032(2) 0.051(3) -0.001(2) -0.007(2) -0.015(2)
C10 0.026(2) 0.030(2) 0.036(2) 0.0031(18) -0.0030(18) -0.0003(17)
C11 0.021(2) 0.0282(19) 0.034(2) -0.0002(17) 0.0030(17) 0.0026(16)
C12 0.022(2) 0.0237(18) 0.033(2) -0.0034(17) 0.0041(18) 0.0017(15)
C13 0.022(2) 0.028(2) 0.034(2) -0.0016(17) 0.0012(17) 0.0041(16)
C14 0.0152(19) 0.0252(19) 0.046(2) -0.0080(18) 0.0058(18) -0.0002(15)
C15 0.022(2) 0.0239(19) 0.041(2) -0.0001(18) 0.0082(18) 0.0016(16)
C16 0.042(3) 0.040(2) 0.037(2) -0.0021(19) -0.001(2) 0.011(2)
C17 0.037(3) 0.028(2) 0.044(2) -0.0045(18) 0.003(2) -0.0014(18)
C18 0.029(2) 0.043(2) 0.037(2) -0.0047(19) 0.0013(19) 0.0060(19)
C19 0.023(2) 0.045(3) 0.068(3) -0.025(2) 0.002(2) -0.0039(19)
C20 0.040(3) 0.038(2) 0.065(3) 0.008(2) 0.007(2) -0.008(2)
C21 0.029(2) 0.0180(17) 0.036(2) -0.0060(16) 0.0056(18) 0.0006(15)
C22 0.033(2) 0.0216(17) 0.0319(19) -0.0083(16) -0.0015(18) 0.0045(17)
C23 0.029(2) 0.0209(18) 0.031(2) -0.0031(16) 0.0092(18) 0.0053(16)
C24 0.027(2) 0.0224(18) 0.0319(19) -0.0039(16) 0.0045(18) 0.0056(16)
C25 0.034(2) 0.0175(18) 0.033(2) -0.0042(16) 0.0025(18) 0.0041(16)
C26 0.038(3) 0.033(2) 0.056(3) -0.005(2) 0.007(2) -0.0068(19)
C27 0.043(3) 0.032(2) 0.047(3) -0.0092(19) -0.007(2) 0.007(2)
C28 0.041(3) 0.032(2) 0.037(2) 0.0008(18) 0.0072(19) 0.0082(19)
C29 0.027(2) 0.036(2) 0.052(3) -0.001(2) 0.006(2) 0.0073(18)
C30 0.055(3) 0.026(2) 0.038(2) -0.0021(18) 0.001(2) 0.009(2)
N1 0.035(2) 0.0297(16) 0.0262(16) 0.0040(14) -0.0019(15) -0.0045(15)
N2 0.032(2) 0.0277(17) 0.0328(17) 0.0056(14) -0.0041(16) -0.0088(14)
Eu1 0.01852(12) 0.01750(10) 0.02570(11) -0.00250(7) 0.00057(8) -0.00041(8)

loop_
_atom_type_symbol
_atom_type_description
_atom_type_scat_dispersion_real
_atom_type_scat_dispersion_imag
_atom_type_scat_source
C C 0.0033 0.0016 'International Tables Vol C Tables 4.2.6.8 and 6.1.1.4'
H H 0.0000 0.0000 'International Tables Vol C Tables 4.2.6.8 and 6.1.1.4'
N N 0.0061 0.0033 'International Tables Vol C Tables 4.2.6.8 and 6.1.1.4'
Eu Eu -0.1578 3.6682 'International Tables Vol C Tables 4.2.6.8 and 6.1.1.4'

loop_
_geom_angle_atom_site_label_1
_geom_angle_atom_site_label_2
_geom_angle_atom_site_label_3
_geom_angle
N1 C1 C2 122.3(4)
N1 C1 H2 118.9
C2 C1 H2 118.9
N2 C2 C1 121.4(4)
N2 C2 H1 119.3
C1 C2 H1 119.3
N1 C3 C6 106.7(3)
N1 C3 C4 111.4(3)
C6 C3 C4 109.9(4)
N1 C3 C5 109.3(3)
C6 C3 C5 110.3(3)
C4 C3 C5 109.2(3)
C3 C4 H4A 109.5
C3 C4 H4B 109.5
H4A C4 H4B 109.5
C3 C4 H4C 109.5
H4A C4 H4C 109.5
H4B C4 H4C 109.5
C3 C5 H5A 109.5
C3 C5 H5B 109.5
H5A C5 H5B 109.5
C3 C5 H5C 109.5
H5A C5 H5C 109.5
H5B C5 H5C 109.5
C3 C6 H6A 109.5
C3 C6 H6B 109.5
H6A C6 H6B 109.5
C3 C6 H6C 109.5
H6A C6 H6C 109.5
H6B C6 H6C 109.5
N2 C7 C10 105.8(3)
N2 C7 C8 110.0(3)
C10 C7 C8 110.9(3)
N2 C7 C9 110.9(3)
C10 C7 C9 109.6(3)
C8 C7 C9 109.6(3)
C7 C8 H8A 109.5
C7 C8 H8B 109.5
H8A C8 H8B 109.5
C7 C8 H8C 109.5
H8A C8 H8C 109.5
H8B C8 H8C 109.5
C7 C9 H9A 109.5
C7 C9 H9B 109.5
H9A C9 H9B 109.5
C7 C9 H9C 109.5
H9A C9 H9C 109.5
H9B C9 H9C 109.5
C7 C10 H10A 109.5
C7 C10 H10B 109.5
H10A C10 H10B 109.5
C7 C10 H10C 109.5
H10A C10 H10C 109.5
H10B C10 H10C 109.5
C15 C11 C12 107.8(3)
C15 C11 C16 127.4(3)
C12 C11 C16 124.0(3)
C15 C11 Eu1 75.8(2)
C12 C11 Eu1 75.6(2)
C16 C11 Eu1 122.8(3)
C13 C12 C11 108.2(3)
C13 C12 C17 126.9(3)
C11 C12 C17 123.9(3)
C13 C12 Eu1 75.3(2)
C11 C12 Eu1 76.0(2)
C17 C12 Eu1 124.1(3)
C12 C13 C14 108.1(3)
C12 C13 C18 127.2(3)
C14 C13 C18 124.5(4)
C12 C13 Eu1 76.5(2)
C14 C13 Eu1 75.5(2)
C18 C13 Eu1 117.7(2)
C15 C14 C13 107.9(3)
C15 C14 C19 125.9(4)
C13 C14 C19 125.5(4)
C15 C14 Eu1 76.7(2)
C13 C14 Eu1 76.0(2)
C19 C14 Eu1 121.3(2)
C11 C15 C14 108.0(3)
C11 C15 C20 126.5(4)
C14 C15 C20 125.1(3)
C11 C15 Eu1 75.9(2)
C14 C15 Eu1 74.8(2)
C20 C15 Eu1 121.2(3)
C11 C16 H16A 109.5
C11 C16 H16B 109.5
H16A C16 H16B 109.5
C11 C16 H16C 109.5
H16A C16 H16C 109.5
H16B C16 H16C 109.5
C12 C17 H17A 109.5
C12 C17 H17B 109.5
H17A C17 H17B 109.5
C12 C17 H17C 109.5
H17A C17 H17C 109.5
H17B C17 H17C 109.5
C13 C18 H18A 109.5
C13 C18 H18B 109.5
H18A C18 H18B 109.5
C13 C18 H18C 109.5
H18A C18 H18C 109.5
H18B C18 H18C 109.5
C14 C19 H19A 109.5
C14 C19 H19B 109.5
H19A C19 H19B 109.5
C14 C19 H19C 109.5
H19A C19 H19C 109.5
H19B C19 H19C 109.5
C15 C20 H20A 109.5
C15 C20 H20B 109.5
H20A C20 H20B 109.5
C15 C20 H20C 109.5
H20A C20 H20C 109.5
H20B C20 H20C 109.5
C25 C21 C22 107.7(3)
C25 C21 C26 124.2(4)
C22 C21 C26 127.4(4)
C25 C21 Eu1 76.5(2)
C22 C21 Eu1 75.78(19)
C26 C21 Eu1 121.6(3)
C23 C22 C21 108.5(3)
C23 C22 C27 124.5(4)
C21 C22 C27 126.4(4)
C23 C22 Eu1 76.9(2)
C21 C22 Eu1 75.7(2)
C27 C22 Eu1 120.7(2)
C22 C23 C24 108.2(3)
C22 C23 C28 125.2(4)
C24 C23 C28 124.8(4)
C22 C23 Eu1 75.0(2)
C24 C23 Eu1 75.5(2)
C28 C23 Eu1 127.7(2)
C23 C24 C25 107.4(4)
C23 C24 C29 125.5(4)
C25 C24 C29 127.0(4)
C23 C24 Eu1 76.1(2)
C25 C24 Eu1 75.7(2)
C29 C24 Eu1 116.8(2)
C21 C25 C24 108.3(3)
C21 C25 C30 124.2(4)
C24 C25 C30 126.3(4)
C21 C25 Eu1 75.3(2)
C24 C25 Eu1 75.83(19)
C30 C25 Eu1 124.9(2)
C21 C26 H26A 109.5
C21 C26 H26B 109.5
H26A C26 H26B 109.5
C21 C26 H26C 109.5
H26A C26 H26C 109.5
H26B C26 H26C 109.5
C22 C27 H27A 109.5
C22 C27 H27B 109.5
H27A C27 H27B 109.5
C22 C27 H27C 109.5
H27A C27 H27C 109.5
H27B C27 H27C 109.5
C23 C28 H28A 109.5
C23 C28 H28B 109.5
H28A C28 H28B 109.5
C23 C28 H28C 109.5
H28A C28 H28C 109.5
H28B C28 H28C 109.5
C24 C29 H29A 109.5
C24 C29 H29B 109.5
H29A C29 H29B 109.5
C24 C29 H29C 109.5
H29A C29 H29C 109.5
H29B C29 H29C 109.5
C25 C30 H30A 109.5
C25 C30 H30B 109.5
H30A C30 H30B 109.5
C25 C30 H30C 109.5
H30A C30 H30C 109.5
H30B C30 H30C 109.5
C1 N1 C3 118.2(4)
C1 N1 Eu1 117.0(3)
C3 N1 Eu1 124.7(2)
C2 N2 C7 116.8(3)
C2 N2 Eu1 117.3(3)
C7 N2 Eu1 125.7(2)
N2 Eu1 N1 61.47(9)
N2 Eu1 C14 130.25(10)
N1 Eu1 C14 130.38(10)
N2 Eu1 C21 133.23(10)
N1 Eu1 C21 115.90(10)
C14 Eu1 C21 88.96(10)
N2 Eu1 C13 102.58(10)
N1 Eu1 C13 129.57(10)
C14 Eu1 C13 28.55(10)
C21 Eu1 C13 108.90(11)
N2 Eu1 C22 115.52(10)
N1 Eu1 C22 133.38(10)
C14 Eu1 C22 89.00(11)
C21 Eu1 C22 28.56(10)
C13 Eu1 C22 97.03(11)
N2 Eu1 C12 85.41(11)
N1 Eu1 C12 101.58(10)
C14 Eu1 C12 46.79(10)
C21 Eu1 C12 135.17(11)
C13 Eu1 C12 28.27(10)
C22 Eu1 C12 124.99(11)
N2 Eu1 C25 112.97(11)
N1 Eu1 C25 89.47(10)
C14 Eu1 C25 114.96(11)
C21 Eu1 C25 28.26(11)
C13 Eu1 C25 137.14(11)
C22 Eu1 C25 46.60(11)
C12 Eu1 C25 161.53(11)
N2 Eu1 C24 87.42(10)
N1 Eu1 C24 87.76(10)
C14 Eu1 C24 133.97(11)
C21 Eu1 C24 46.87(11)
C13 Eu1 C24 141.77(10)
C22 Eu1 C24 46.67(11)
C12 Eu1 C24 163.66(10)
C25 Eu1 C24 28.46(10)
N2 Eu1 C15 127.34(10)
N1 Eu1 C15 102.38(10)
C14 Eu1 C15 28.45(11)
C21 Eu1 C15 99.36(10)
C13 Eu1 C15 46.80(11)
C22 Eu1 C15 110.65(11)
C12 Eu1 C15 46.67(10)
C25 Eu1 C15 116.76(10)
C24 Eu1 C15 144.59(10)
N2 Eu1 C11 99.15(10)
N1 Eu1 C11 86.47(11)
C14 Eu1 C11 46.84(11)
C21 Eu1 C11 127.61(11)
C13 Eu1 C11 46.77(11)
C22 Eu1 C11 135.77(11)
C12 Eu1 C11 28.42(10)
C25 Eu1 C11 140.70(10)
C24 Eu1 C11 167.86(10)
C15 Eu1 C11 28.32(10)
N2 Eu1 C23 89.21(10)
N1 Eu1 C23 113.26(11)
C14 Eu1 C23 114.71(11)
C21 Eu1 C23 46.69(11)
C13 Eu1 C23 113.94(11)
C22 Eu1 C23 28.09(11)
C12 Eu1 C23 136.68(10)
C25 Eu1 C23 46.58(10)
C24 Eu1 C23 28.38(10)
C15 Eu1 C23 138.63(11)
C11 Eu1 C23 160.17(11)

loop_
_geom_bond_atom_site_label_1
_geom_bond_atom_site_label_2
_geom_bond_distance
C1 N1 1.249(5)
C1 C2 1.482(6)
C1 H2 0.9500
C2 N2 1.256(6)
C2 H1 0.9500
C3 N1 1.494(5)
C3 C6 1.512(6)
C3 C4 1.517(5)
C3 C5 1.533(6)
C4 H4A 0.9800
C4 H4B 0.9800
C4 H4C 0.9800
C5 H5A 0.9800
C5 H5B 0.9800
C5 H5C 0.9800
C6 H6A 0.9800
C6 H6B 0.9800
C6 H6C 0.9800
C7 N2 1.496(4)
C7 C10 1.520(5)
C7 C8 1.520(6)
C7 C9 1.534(5)
C8 H8A 0.9800
C8 H8B 0.9800
C8 H8C 0.9800
C9 H9A 0.9800
C9 H9B 0.9800
C9 H9C 0.9800
C10 H10A 0.9800
C10 H10B 0.9800
C10 H10C 0.9800
C11 C15 1.414(5)
C11 C12 1.419(5)
C11 C16 1.513(5)
C11 Eu1 2.892(4)
C12 C13 1.406(5)
C12 C17 1.512(5)
C12 Eu1 2.887(4)
C13 C14 1.415(5)
C13 C18 1.514(5)
C13 Eu1 2.871(4)
C14 C15 1.415(6)
C14 C19 1.507(5)
C14 Eu1 2.866(4)
C15 C20 1.515(5)
C15 Eu1 2.889(4)
C16 H16A 0.9800
C16 H16B 0.9800
C16 H16C 0.9800
C17 H17A 0.9800
C17 H17B 0.9800
C17 H17C 0.9800
C18 H18A 0.9800
C18 H18B 0.9800
C18 H18C 0.9800
C19 H19A 0.9800
C19 H19B 0.9800
C19 H19C 0.9800
C20 H20A 0.9800
C20 H20B 0.9800
C20 H20C 0.9800
C21 C25 1.406(5)
C21 C22 1.417(5)
C21 C26 1.511(5)
C21 Eu1 2.871(3)
C22 C23 1.400(5)
C22 C27 1.521(6)
C22 Eu1 2.873(4)
C23 C24 1.418(5)
C23 C28 1.510(5)
C23 Eu1 2.896(4)
C24 C25 1.420(5)
C24 C29 1.507(6)
C24 Eu1 2.888(4)
C25 C30 1.509(5)
C25 Eu1 2.887(3)
C26 H26A 0.9800
C26 H26B 0.9800
C26 H26C 0.9800
C27 H27A 0.9800
C27 H27B 0.9800
C27 H27C 0.9800
C28 H28A 0.9800
C28 H28B 0.9800
C28 H28C 0.9800
C29 H29A 0.9800
C29 H29B 0.9800
C29 H29C 0.9800
C30 H30A 0.9800
C30 H30B 0.9800
C30 H30C 0.9800
N1 Eu1 2.745(3)
N2 Eu1 2.741(3)

loop_
_geom_torsion_atom_site_label_1
_geom_torsion_atom_site_label_2
_geom_torsion_atom_site_label_3
_geom_torsion_atom_site_label_4
_geom_torsion
N1 C1 C2 N2 -1.8(10)
C15 C11 C12 C13 0.5(4)
C16 C11 C12 C13 170.9(4)
Eu1 C11 C12 C13 -69.0(3)
C15 C11 C12 C17 -168.5(4)
C16 C11 C12 C17 1.8(6)
Eu1 C11 C12 C17 121.9(4)
C15 C11 C12 Eu1 69.6(3)
C16 C11 C12 Eu1 -120.1(4)
C11 C12 C13 C14 0.0(4)
C17 C12 C13 C14 168.6(4)
Eu1 C12 C13 C14 -69.5(3)
C11 C12 C13 C18 -175.8(4)
C17 C12 C13 C18 -7.1(7)
Eu1 C12 C13 C18 114.7(4)
C11 C12 C13 Eu1 69.5(3)
C17 C12 C13 Eu1 -121.8(4)
C12 C13 C14 C15 -0.5(4)
C18 C13 C14 C15 175.4(4)
Eu1 C13 C14 C15 -70.7(3)
C12 C13 C14 C19 -171.2(4)
C18 C13 C14 C19 4.8(6)
Eu1 C13 C14 C19 118.7(4)
C12 C13 C14 Eu1 70.2(3)
C18 C13 C14 Eu1 -113.9(4)
C12 C11 C15 C14 -0.9(4)
C16 C11 C15 C14 -170.8(4)
Eu1 C11 C15 C14 68.6(3)
C12 C11 C15 C20 172.0(4)
C16 C11 C15 C20 2.0(7)
Eu1 C11 C15 C20 -118.6(4)
C12 C11 C15 Eu1 -69.5(3)
C16 C11 C15 Eu1 120.6(4)
C13 C14 C15 C11 0.9(4)
C19 C14 C15 C11 171.4(4)
Eu1 C14 C15 C11 -69.3(3)
C13 C14 C15 C20 -172.1(4)
C19 C14 C15 C20 -1.5(6)
Eu1 C14 C15 C20 117.7(4)
C13 C14 C15 Eu1 70.2(3)
C19 C14 C15 Eu1 -119.2(4)
C25 C21 C22 C23 -0.1(4)
C26 C21 C22 C23 170.3(4)
Eu1 C21 C22 C23 -70.6(2)
C25 C21 C22 C27 -171.7(3)
C26 C21 C22 C27 -1.3(6)
Eu1 C21 C22 C27 117.8(4)
C25 C21 C22 Eu1 70.5(2)
C26 C21 C22 Eu1 -119.1(4)
C21 C22 C23 C24 0.9(4)
C27 C22 C23 C24 172.7(3)
Eu1 C22 C23 C24 -68.9(2)
C21 C22 C23 C28 -164.3(3)
C27 C22 C23 C28 7.5(6)
Eu1 C22 C23 C28 125.9(3)
C21 C22 C23 Eu1 69.8(3)
C27 C22 C23 Eu1 -118.4(3)
C22 C23 C24 C25 -1.3(4)
C28 C23 C24 C25 164.0(3)
Eu1 C23 C24 C25 -69.9(2)
C22 C23 C24 C29 -178.2(3)
C28 C23 C24 C29 -12.9(6)
Eu1 C23 C24 C29 113.2(3)
C22 C23 C24 Eu1 68.6(2)
C28 C23 C24 Eu1 -126.2(3)
C22 C21 C25 C24 -0.8(4)
C26 C21 C25 C24 -171.5(3)
Eu1 C21 C25 C24 69.3(2)
C22 C21 C25 C30 167.6(3)
C26 C21 C25 C30 -3.2(6)
Eu1 C21 C25 C30 -122.4(3)
C22 C21 C25 Eu1 -70.0(2)
C26 C21 C25 Eu1 119.2(4)
C23 C24 C25 C21 1.3(4)
C29 C24 C25 C21 178.1(3)
Eu1 C24 C25 C21 -68.9(2)
C23 C24 C25 C30 -166.7(3)
C29 C24 C25 C30 10.1(6)
Eu1 C24 C25 C30 123.1(4)
C23 C24 C25 Eu1 70.2(2)
C29 C24 C25 Eu1 -113.0(4)
C2 C1 N1 C3 178.7(5)
C2 C1 N1 Eu1 -4.3(8)
C6 C3 N1 C1 -174.9(5)
C4 C3 N1 C1 -55.0(6)
C5 C3 N1 C1 65.7(5)
C6 C3 N1 Eu1 8.2(4)
C4 C3 N1 Eu1 128.1(3)
C5 C3 N1 Eu1 -111.1(3)
C1 C2 N2 C7 -178.8(5)
C1 C2 N2 Eu1 6.8(8)
C10 C7 N2 C2 178.6(5)
C8 C7 N2 C2 -61.5(5)
C9 C7 N2 C2 59.9(6)
C10 C7 N2 Eu1 -7.4(4)
C8 C7 N2 Eu1 112.4(3)
C9 C7 N2 Eu1 -126.2(3)
C2 N2 Eu1 N1 -5.9(4)
C7 N2 Eu1 N1 -179.8(3)
C2 N2 Eu1 C14 -126.3(4)
C7 N2 Eu1 C14 59.8(3)
C2 N2 Eu1 C21 93.9(4)
C7 N2 Eu1 C21 -80.0(3)
C2 N2 Eu1 C13 -134.4(4)
C7 N2 Eu1 C13 51.8(3)
C2 N2 Eu1 C22 121.4(4)
C7 N2 Eu1 C22 -52.5(3)
C2 N2 Eu1 C12 -111.8(4)
C7 N2 Eu1 C12 74.3(3)
C2 N2 Eu1 C25 70.1(4)
C7 N2 Eu1 C25 -103.8(3)
C2 N2 Eu1 C24 82.9(4)
C7 N2 Eu1 C24 -91.0(3)
C2 N2 Eu1 C15 -89.7(4)
C7 N2 Eu1 C15 96.4(3)
C2 N2 Eu1 C11 -86.8(4)
C7 N2 Eu1 C11 99.3(3)
C2 N2 Eu1 C23 111.3(4)
C7 N2 Eu1 C23 -62.6(3)
C1 N1 Eu1 N2 5.0(4)
C3 N1 Eu1 N2 -178.1(3)
C1 N1 Eu1 C14 125.2(4)
C3 N1 Eu1 C14 -57.9(3)
C1 N1 Eu1 C21 -122.1(4)
C3 N1 Eu1 C21 54.8(3)
C1 N1 Eu1 C13 87.7(4)
C3 N1 Eu1 C13 -95.5(3)
C1 N1 Eu1 C22 -94.3(4)
C3 N1 Eu1 C22 82.6(3)
C1 N1 Eu1 C12 83.2(4)
C3 N1 Eu1 C12 -99.9(3)
C1 N1 Eu1 C25 -111.7(4)
C3 N1 Eu1 C25 65.2(3)
C1 N1 Eu1 C24 -83.3(4)
C3 N1 Eu1 C24 93.6(3)
C1 N1 Eu1 C15 131.0(4)
C3 N1 Eu1 C15 -52.2(3)
C1 N1 Eu1 C11 107.4(4)
C3 N1 Eu1 C11 -75.7(3)
C1 N1 Eu1 C23 -70.5(4)
C3 N1 Eu1 C23 106.4(3)
C15 C14 Eu1 N2 96.1(2)
C13 C14 Eu1 N2 -16.6(3)
C19 C14 Eu1 N2 -139.8(3)
C15 C14 Eu1 N1 11.9(2)
C13 C14 Eu1 N1 -100.8(2)
C19 C14 Eu1 N1 136.0(3)
C15 C14 Eu1 C21 -112.0(2)
C13 C14 Eu1 C21 135.3(2)
C19 C14 Eu1 C21 12.1(3)
C15 C14 Eu1 C13 112.7(3)
C19 C14 Eu1 C13 -123.2(4)
C15 C14 Eu1 C22 -140.6(2)
C13 C14 Eu1 C22 106.8(2)
C19 C14 Eu1 C22 -16.5(3)
C15 C14 Eu1 C12 76.0(2)
C13 C14 Eu1 C12 -36.7(2)
C19 C14 Eu1 C12 -159.9(4)
C15 C14 Eu1 C25 -100.6(2)
C13 C14 Eu1 C25 146.8(2)
C19 C14 Eu1 C25 23.5(3)
C15 C14 Eu1 C24 -126.6(2)
C13 C14 Eu1 C24 120.7(2)
C19 C14 Eu1 C24 -2.5(4)
C13 C14 Eu1 C15 -112.7(3)
C19 C14 Eu1 C15 124.1(4)
C15 C14 Eu1 C11 36.62(19)
C13 C14 Eu1 C11 -76.0(2)
C19 C14 Eu1 C11 160.7(4)
C15 C14 Eu1 C23 -152.23(19)
C13 C14 Eu1 C23 95.1(2)
C19 C14 Eu1 C23 -28.1(3)
C25 C21 Eu1 N2 -51.9(3)
C22 C21 Eu1 N2 60.6(3)
C26 C21 Eu1 N2 -173.9(3)
C25 C21 Eu1 N1 22.3(2)
C22 C21 Eu1 N1 134.8(2)
C26 C21 Eu1 N1 -99.7(3)
C25 C21 Eu1 C14 157.7(2)
C22 C21 Eu1 C14 -89.8(2)
C26 C21 Eu1 C14 35.6(3)
C25 C21 Eu1 C13 178.5(2)
C22 C21 Eu1 C13 -69.0(2)
C26 C21 Eu1 C13 56.4(3)
C25 C21 Eu1 C22 -112.5(3)
C26 C21 Eu1 C22 125.4(4)
C25 C21 Eu1 C12 165.9(2)
C22 C21 Eu1 C12 -81.6(3)
C26 C21 Eu1 C12 43.9(4)
C22 C21 Eu1 C25 112.5(3)
C26 C21 Eu1 C25 -122.1(4)
C25 C21 Eu1 C24 -36.7(2)
C22 C21 Eu1 C24 75.8(2)
C26 C21 Eu1 C24 -158.8(4)
C25 C21 Eu1 C15 131.1(2)
C22 C21 Eu1 C15 -116.4(2)
C26 C21 Eu1 C15 9.0(3)
C25 C21 Eu1 C11 129.0(2)
C22 C21 Eu1 C11 -118.5(2)
C26 C21 Eu1 C11 7.0(4)
C25 C21 Eu1 C23 -76.0(2)
C22 C21 Eu1 C23 36.5(2)
C26 C21 Eu1 C23 161.9(4)
C12 C13 Eu1 N2 54.0(2)
C14 C13 Eu1 N2 167.1(2)
C18 C13 Eu1 N2 -71.2(3)
C12 C13 Eu1 N1 -9.3(3)
C14 C13 Eu1 N1 103.9(2)
C18 C13 Eu1 N1 -134.4(3)
C12 C13 Eu1 C14 -113.1(3)
C18 C13 Eu1 C14 121.7(4)
C12 C13 Eu1 C21 -161.1(2)
C14 C13 Eu1 C21 -48.0(2)
C18 C13 Eu1 C21 73.7(3)
C12 C13 Eu1 C22 172.2(2)
C14 C13 Eu1 C22 -74.7(2)
C18 C13 Eu1 C22 47.0(3)
C14 C13 Eu1 C12 113.1(3)
C18 C13 Eu1 C12 -125.1(4)
C12 C13 Eu1 C25 -160.1(2)
C14 C13 Eu1 C25 -46.9(3)
C18 C13 Eu1 C25 74.8(3)
C12 C13 Eu1 C24 156.0(2)
C14 C13 Eu1 C24 -90.8(3)
C18 C13 Eu1 C24 30.9(4)
C12 C13 Eu1 C15 -76.0(2)
C14 C13 Eu1 C15 37.1(2)
C18 C13 Eu1 C15 158.8(3)
C12 C13 Eu1 C11 -36.8(2)
C14 C13 Eu1 C11 76.3(2)
C18 C13 Eu1 C11 -162.0(3)
C12 C13 Eu1 C23 148.8(2)
C14 C13 Eu1 C23 -98.1(2)
C18 C13 Eu1 C23 23.6(3)
C23 C22 Eu1 N2 -22.0(2)
C21 C22 Eu1 N2 -135.3(2)
C27 C22 Eu1 N2 100.6(3)
C23 C22 Eu1 N1 51.9(3)
C21 C22 Eu1 N1 -61.4(3)
C27 C22 Eu1 N1 174.5(3)
C23 C22 Eu1 C14 -157.0(2)
C21 C22 Eu1 C14 89.7(2)
C27 C22 Eu1 C14 -34.5(3)
C23 C22 Eu1 C21 113.3(3)
C27 C22 Eu1 C21 -124.1(4)
C23 C22 Eu1 C13 -129.6(2)
C21 C22 Eu1 C13 117.1(2)
C27 C22 Eu1 C13 -7.0(3)
C23 C22 Eu1 C12 -125.1(2)
C21 C22 Eu1 C12 121.7(2)
C27 C22 Eu1 C12 -2.5(4)
C23 C22 Eu1 C25 76.3(2)
C21 C22 Eu1 C25 -37.0(2)
C27 C22 Eu1 C25 -161.2(4)
C23 C22 Eu1 C24 36.7(2)
C21 C22 Eu1 C24 -76.5(2)
C27 C22 Eu1 C24 159.3(4)
C23 C22 Eu1 C15 -175.9(2)
C21 C22 Eu1 C15 70.8(2)
C27 C22 Eu1 C15 -53.3(3)
C23 C22 Eu1 C11 -160.0(2)
C21 C22 Eu1 C11 86.7(3)
C27 C22 Eu1 C11 -37.4(4)
C21 C22 Eu1 C23 -113.3(3)
C27 C22 Eu1 C23 122.6(4)
C13 C12 Eu1 N2 -127.6(2)
C11 C12 Eu1 N2 118.9(2)
C17 C12 Eu1 N2 -2.8(3)
C13 C12 Eu1 N1 172.7(2)
C11 C12 Eu1 N1 59.3(2)
C17 C12 Eu1 N1 -62.4(3)
C13 C12 Eu1 C14 37.1(2)
C11 C12 Eu1 C14 -76.4(2)
C17 C12 Eu1 C14 161.9(4)
C13 C12 Eu1 C21 25.7(3)
C11 C12 Eu1 C21 -87.7(2)
C17 C12 Eu1 C21 150.6(3)
C11 C12 Eu1 C13 -113.4(3)
C17 C12 Eu1 C13 124.8(4)
C13 C12 Eu1 C22 -9.5(3)
C11 C12 Eu1 C22 -123.0(2)
C17 C12 Eu1 C22 115.3(3)
C13 C12 Eu1 C25 47.0(4)
C11 C12 Eu1 C25 -66.4(4)
C17 C12 Eu1 C25 171.8(3)
C13 C12 Eu1 C24 -63.4(5)
C11 C12 Eu1 C24 -176.8(3)
C17 C12 Eu1 C24 61.4(5)
C13 C12 Eu1 C15 76.5(2)
C11 C12 Eu1 C15 -36.9(2)
C17 C12 Eu1 C15 -158.6(4)
C13 C12 Eu1 C11 113.4(3)
C17 C12 Eu1 C11 -121.7(4)
C13 C12 Eu1 C23 -43.7(3)
C11 C12 Eu1 C23 -157.1(2)
C17 C12 Eu1 C23 81.1(3)
C21 C25 Eu1 N2 141.5(2)
C24 C25 Eu1 N2 27.8(2)
C30 C25 Eu1 N2 -96.8(3)
C21 C25 Eu1 N1 -160.0(2)
C24 C25 Eu1 N1 86.3(2)
C30 C25 Eu1 N1 -38.3(3)
C21 C25 Eu1 C14 -24.7(3)
C24 C25 Eu1 C14 -138.5(2)
C30 C25 Eu1 C14 96.9(3)
C24 C25 Eu1 C21 -113.7(3)
C30 C25 Eu1 C21 121.7(4)
C21 C25 Eu1 C13 -2.1(3)
C24 C25 Eu1 C13 -115.8(2)
C30 C25 Eu1 C13 119.6(3)
C21 C25 Eu1 C22 37.4(2)
C24 C25 Eu1 C22 -76.3(2)
C30 C25 Eu1 C22 159.1(4)
C21 C25 Eu1 C12 -32.7(4)
C24 C25 Eu1 C12 -146.4(3)
C30 C25 Eu1 C12 89.0(5)
C21 C25 Eu1 C24 113.7(3)
C30 C25 Eu1 C24 -124.6(5)
C21 C25 Eu1 C15 -56.4(2)
C24 C25 Eu1 C15 -170.1(2)
C30 C25 Eu1 C15 65.3(4)
C21 C25 Eu1 C11 -76.2(3)
C24 C25 Eu1 C11 170.0(2)
C30 C25 Eu1 C11 45.4(4)
C21 C25 Eu1 C23 76.5(2)
C24 C25 Eu1 C23 -37.2(2)
C30 C25 Eu1 C23 -161.8(4)
C23 C24 Eu1 N2 93.1(2)
C25 C24 Eu1 N2 -154.5(2)
C29 C24 Eu1 N2 -30.0(3)
C23 C24 Eu1 N1 154.6(2)
C25 C24 Eu1 N1 -93.0(2)
C29 C24 Eu1 N1 31.6(3)
C23 C24 Eu1 C14 -55.7(3)
C25 C24 Eu1 C14 56.7(3)
C29 C24 Eu1 C14 -178.8(2)
C23 C24 Eu1 C21 -75.9(2)
C25 C24 Eu1 C21 36.4(2)
C29 C24 Eu1 C21 161.0(3)
C23 C24 Eu1 C13 -14.1(3)
C25 C24 Eu1 C13 98.3(3)
C29 C24 Eu1 C13 -137.1(3)
C23 C24 Eu1 C22 -36.3(2)
C25 C24 Eu1 C22 76.0(2)
C29 C24 Eu1 C22 -159.4(3)
C23 C24 Eu1 C12 29.1(5)
C25 C24 Eu1 C12 141.5(4)
C29 C24 Eu1 C12 -94.0(5)
C23 C24 Eu1 C25 -112.3(3)
C29 C24 Eu1 C25 124.6(4)
C23 C24 Eu1 C15 -97.0(3)
C25 C24 Eu1 C15 15.4(3)
C29 C24 Eu1 C15 140.0(3)
C23 C24 Eu1 C11 -143.7(5)
C25 C24 Eu1 C11 -31.4(6)
C29 C24 Eu1 C11 93.2(6)
C25 C24 Eu1 C23 112.3(3)
C29 C24 Eu1 C23 -123.1(4)
C11 C15 Eu1 N2 6.1(3)
C14 C15 Eu1 N2 -107.3(2)
C20 C15 Eu1 N2 130.5(3)
C11 C15 Eu1 N1 -57.3(2)
C14 C15 Eu1 N1 -170.74(19)
C20 C15 Eu1 N1 67.1(3)
C11 C15 Eu1 C14 113.5(3)
C20 C15 Eu1 C14 -122.1(4)
C11 C15 Eu1 C21 -176.6(2)
C14 C15 Eu1 C21 70.0(2)
C20 C15 Eu1 C21 -52.2(3)
C11 C15 Eu1 C13 76.2(2)
C14 C15 Eu1 C13 -37.2(2)
C20 C15 Eu1 C13 -159.4(4)
C11 C15 Eu1 C22 156.2(2)
C14 C15 Eu1 C22 42.7(2)
C20 C15 Eu1 C22 -79.4(3)
C11 C15 Eu1 C12 37.0(2)
C14 C15 Eu1 C12 -76.4(2)
C20 C15 Eu1 C12 161.4(4)
C11 C15 Eu1 C25 -153.0(2)
C14 C15 Eu1 C25 93.5(2)
C20 C15 Eu1 C25 -28.6(3)
C11 C15 Eu1 C24 -161.2(2)
C14 C15 Eu1 C24 85.4(3)
C20 C15 Eu1 C24 -36.8(4)
C14 C15 Eu1 C11 -113.5(3)
C20 C15 Eu1 C11 124.4(4)
C11 C15 Eu1 C23 153.3(2)
C14 C15 Eu1 C23 39.8(3)
C20 C15 Eu1 C23 -82.3(4)
C15 C11 Eu1 N2 -175.1(2)
C12 C11 Eu1 N2 -62.1(2)
C16 C11 Eu1 N2 59.4(3)
C15 C11 Eu1 N1 124.6(2)
C12 C11 Eu1 N1 -122.5(2)
C16 C11 Eu1 N1 -1.0(3)
C15 C11 Eu1 C14 -36.8(2)
C12 C11 Eu1 C14 76.1(2)
C16 C11 Eu1 C14 -162.4(4)
C15 C11 Eu1 C21 4.3(3)
C12 C11 Eu1 C21 117.2(2)
C16 C11 Eu1 C21 -121.3(3)
C15 C11 Eu1 C13 -76.3(2)
C12 C11 Eu1 C13 36.6(2)
C16 C11 Eu1 C13 158.1(3)
C15 C11 Eu1 C22 -32.8(3)
C12 C11 Eu1 C22 80.2(3)
C16 C11 Eu1 C22 -158.4(3)
C15 C11 Eu1 C12 -113.0(3)
C16 C11 Eu1 C12 121.5(4)
C15 C11 Eu1 C25 39.8(3)
C12 C11 Eu1 C25 152.7(2)
C16 C11 Eu1 C25 -85.8(3)
C15 C11 Eu1 C24 62.8(6)
C12 C11 Eu1 C24 175.8(5)
C16 C11 Eu1 C24 -62.8(6)
C12 C11 Eu1 C15 113.0(3)
C16 C11 Eu1 C15 -125.6(4)
C15 C11 Eu1 C23 -61.1(4)
C12 C11 Eu1 C23 51.8(4)
C16 C11 Eu1 C23 173.3(3)
C22 C23 Eu1 N2 160.2(2)
C24 C23 Eu1 N2 -86.0(2)
C28 C23 Eu1 N2 37.0(3)
C22 C23 Eu1 N1 -141.5(2)
C24 C23 Eu1 N1 -27.8(2)
C28 C23 Eu1 N1 95.3(3)
C22 C23 Eu1 C14 25.4(2)
C24 C23 Eu1 C14 139.1(2)
C28 C23 Eu1 C14 -97.8(3)
C22 C23 Eu1 C21 -37.1(2)
C24 C23 Eu1 C21 76.6(2)
C28 C23 Eu1 C21 -160.3(4)
C22 C23 Eu1 C13 56.8(2)
C24 C23 Eu1 C13 170.5(2)
C28 C23 Eu1 C13 -66.4(4)
C24 C23 Eu1 C22 113.7(3)
C28 C23 Eu1 C22 -123.2(4)
C22 C23 Eu1 C12 77.8(3)
C24 C23 Eu1 C12 -168.5(2)
C28 C23 Eu1 C12 -45.4(4)
C22 C23 Eu1 C25 -76.4(2)
C24 C23 Eu1 C25 37.4(2)
C28 C23 Eu1 C25 160.4(4)
C22 C23 Eu1 C24 -113.7(3)
C28 C23 Eu1 C24 123.1(5)
C22 C23 Eu1 C15 5.8(3)
C24 C23 Eu1 C15 119.5(2)
C28 C23 Eu1 C15 -117.4(3)
C22 C23 Eu1 C11 44.7(4)
C24 C23 Eu1 C11 158.5(3)
C28 C23 Eu1 C11 -78.5(5)
